data_4504819
loop_
_publ_author_name
'Chopra, Deepak'
'Thiruvenkatam, Vijay'
'Row, Tayur. N. Guru'

_publ_section_title
;
 In Situ Cryo-Crystallization of Fluorinated Amines:&#x2009; A Comparative
 Study of Cooperative Intermolecular Interactions Involving Ordered and
 Disordered Fluorine
;
_journal_issue 4
_journal_name_full 'Crystal Growth &amp; Design'
_journal_page_first 843
_journal_paper_doi 10.1021/cg060053d
_journal_volume 6
_journal_year 2006
_chemical_formula_moiety 'C6 H5 F N'
_chemical_formula_sum 'C6 H5 F N'
_chemical_formula_weight 110.11
_chemical_name_systematic ?
_space_group_IT_number 15
_symmetry_cell_setting monoclinic
_symmetry_Int_Tables_number 15
_symmetry_space_group_name_Hall '-C 2yc'
_symmetry_space_group_name_H-M 'C 1 2/c 1'
_atom_sites_solution_hydrogens geom
_atom_sites_solution_primary direct
_atom_sites_solution_secondary difmap
_cell_angle_alpha 90
_cell_angle_beta 103.36(2)
_cell_angle_gamma 90
_cell_formula_units_Z 12
_cell_length_a 16.347(13)
_cell_length_b 11.142(13)
_cell_length_c 9.425(9)
_cell_measurement_reflns_used 708
_cell_measurement_temperature 170(2)
_cell_measurement_theta_max 25.4
_cell_measurement_theta_min 1.4
_cell_volume 1670(3)
_computing_cell_refinement SMART
_computing_data_collection 'SMART (Bruker, 2000)'
_computing_data_reduction 'SAINT (Bruker, 2000)'
_computing_molecular_graphics 'Ortep-3 for Windows (Farrugia, 1997) and CAMERON (Watkin, 1993)'
_computing_publication_material 'PLATON (Spek,1990)'
_computing_structure_refinement 'SHELXL-97 (Sheldrick, 1997)'
_computing_structure_solution 'SIR92 (Altomare, 1993)'
_diffrn_ambient_temperature 170(2)
_diffrn_measured_fraction_theta_full 0.996
_diffrn_measured_fraction_theta_max 0.996
_diffrn_measurement_device_type 'Bruker SMART CCD area detector'
_diffrn_measurement_method '\f and \w scans'
_diffrn_radiation_monochromator graphite
_diffrn_radiation_source 'fine-focus sealed tube'
_diffrn_radiation_type MoK\a
_diffrn_radiation_wavelength 0.71073
_diffrn_reflns_av_R_equivalents 0.0912
_diffrn_reflns_av_sigmaI/netI 0.0884
_diffrn_reflns_limit_h_max 19
_diffrn_reflns_limit_h_min -18
_diffrn_reflns_limit_k_max 13
_diffrn_reflns_limit_k_min -13
_diffrn_reflns_limit_l_max 10
_diffrn_reflns_limit_l_min -11
_diffrn_reflns_number 5353
_diffrn_reflns_reduction_process
;
;
_diffrn_reflns_theta_full 25.00
_diffrn_reflns_theta_max 25.00
_diffrn_reflns_theta_min 2.23
_exptl_absorpt_coefficient_mu 0.103
_exptl_absorpt_correction_T_max 0.9797
_exptl_absorpt_correction_T_min 0.9307
_exptl_absorpt_correction_type multi-scan
_exptl_absorpt_process_details '(SADABS; Sheldrick, 1996)'
_exptl_crystal_colour colorless
_exptl_crystal_density_diffrn 1.314
_exptl_crystal_density_method 'Not Measured'
_exptl_crystal_description block
_exptl_crystal_F_000 684
_exptl_crystal_size_max 0.30
_exptl_crystal_size_mid 0.25
_exptl_crystal_size_min 0.20
_refine_diff_density_max 0.286
_refine_diff_density_min -0.176
_refine_diff_density_rms 0.051
_refine_ls_extinction_method none
_refine_ls_goodness_of_fit_ref 0.987
_refine_ls_hydrogen_treatment mixed
_refine_ls_matrix_type full
_refine_ls_number_parameters 146
_refine_ls_number_reflns 1407
_refine_ls_number_restraints 0
_refine_ls_restrained_S_all 0.987
_refine_ls_R_factor_all 0.1562
_refine_ls_R_factor_gt 0.0822
_refine_ls_shift/su_max 0.000
_refine_ls_shift/su_mean 0.000
_refine_ls_structure_factor_coef Fsqd
_refine_ls_weighting_details 'calc w=1/[\s^2^(Fo^2^)+(0.1309P)^2^+0.0000P] where P=(Fo^2^+2Fc^2^)/3'
_refine_ls_weighting_scheme calc
_refine_ls_wR_factor_gt 0.2004
_refine_ls_wR_factor_ref 0.2465
_reflns_number_gt 675
_reflns_number_total 1407
_reflns_threshold_expression >2sigma(I)
_cod_data_source_file cg060053dsi20060307_122323.cif
_cod_data_source_block 2fadc
_cod_depositor_comments
;
The following automatic conversions were performed:

'_symmetry_cell_setting' value 'Monoclinic' changed to 'monoclinic'
according to /home/saulius/struct/CIF-dictionaries/cif_core.dic
dictionary named 'cif_core.dic' version 2.4.1 from 2010-06-29.

Automatic conversion script
Id: cif_fix_values 1715 2011-07-08 13:25:40Z adriana 
;
_cod_original_sg_symbol_H-M 'C 2/c'
_cod_database_code 4504819

loop_
_symmetry_equiv_pos_site_id
_symmetry_equiv_pos_as_xyz
1 x,y,z
2 -x,y,1/2-z
3 -x,-y,-z
4 x,-y,1/2+z
5 1/2+x,1/2+y,z
6 1/2-x,1/2+y,1/2-z
7 1/2-x,1/2-y,-z
8 1/2+x,1/2-y,1/2+z

loop_
_atom_site_label
_atom_site_type_symbol
_atom_site_fract_x
_atom_site_fract_y
_atom_site_fract_z
_atom_site_U_iso_or_equiv
_atom_site_adp_type
_atom_site_occupancy
_atom_site_symmetry_multiplicity
_atom_site_calc_flag
_atom_site_refinement_flags
F3 F 0.4119(4) 0.2697(5) 0.0287(6) 0.0971(19) Uani 0.50(2) 1 d P
N1 N 0.1171(2) 0.5107(3) 0.0184(4) 0.0765(12) Uani 1 1 d .
H1A H 0.1327 0.4401 0.0505 0.092 Uiso 1 1 calc R
H1B H 0.0721 0.5418 0.0353 0.092 Uiso 1 1 calc R
C1 C 0.1641(3) 0.5741(4) -0.0602(4) 0.0583(11) Uani 1 1 d .
F1 F 0.0691(2) 0.7280(4) -0.0903(4) 0.0880(13) Uani 0.73(2) 1 d P
F2 F 0.2560(6) 0.4296(9) -0.0554(10) 0.096(3) Uani 0.27(2) 1 d P
C2 C 0.1382(3) 0.6848(4) -0.1188(5) 0.0721(13) Uani 1 1 d .
C5 C 0.2808(3) 0.5922(5) -0.1744(6) 0.0811(15) Uani 1 1 d .
C6 C 0.2367(3) 0.5288(5) -0.0904(5) 0.0675(12) Uani 1 1 d .
C3 C 0.1825(3) 0.7471(5) -0.2008(5) 0.0790(14) Uani 1 1 d .
H3 H 0.162(3) 0.833(6) -0.236(6) 0.117(18) Uiso 1 1 d .
C4 C 0.2545(3) 0.7018(5) -0.2300(6) 0.0798(14) Uani 1 1 d .
C8 C 0.4557(3) 0.3155(5) 0.1354(5) 0.0739(14) Uani 1 1 d .
C7 C 0.5000 0.2530(6) 0.2500 0.0660(17) Uani 1 2 d S
C9 C 0.4559(3) 0.4415(6) 0.1354(8) 0.0953(19) Uani 1 1 d .
N2 N 0.5000 0.1271(6) 0.2500 0.113(3) Uani 1 2 d S
C10 C 0.5000 0.5008(10) 0.2500 0.106(3) Uani 1 2 d S
H10 H 0.5000 0.592(8) 0.2500 0.10(2) Uiso 1 2 d S
H9 H 0.422(4) 0.476(6) 0.039(7) 0.13(2) Uiso 1 1 d .
H4 H 0.290(4) 0.749(5) -0.284(6) 0.110(18) Uiso 1 1 d .
H5 H 0.334(4) 0.567(6) -0.180(6) 0.12(2) Uiso 1 1 d .
H2A H 0.470(3) 0.081(6) 0.169(6) 0.102(18) Uiso 1 1 d .

loop_
_atom_site_aniso_label
_atom_site_aniso_U_11
_atom_site_aniso_U_22
_atom_site_aniso_U_33
_atom_site_aniso_U_23
_atom_site_aniso_U_13
_atom_site_aniso_U_12
F3 0.105(4) 0.096(4) 0.077(3) -0.011(3) -0.006(3) 0.013(3)
N1 0.070(2) 0.083(3) 0.081(3) -0.0037(18) 0.025(2) 0.0009(18)
C1 0.054(2) 0.069(3) 0.052(2) -0.015(2) 0.0134(19) -0.002(2)
F1 0.075(3) 0.093(3) 0.104(3) 0.005(2) 0.039(2) 0.034(2)
F2 0.094(6) 0.079(6) 0.127(7) 0.013(5) 0.048(5) 0.031(5)
C2 0.064(3) 0.087(3) 0.066(3) -0.012(2) 0.016(2) 0.006(3)
C5 0.064(3) 0.100(4) 0.085(3) -0.017(3) 0.030(3) 0.003(3)
C6 0.065(3) 0.073(3) 0.069(3) -0.012(2) 0.024(2) 0.004(2)
C3 0.086(4) 0.073(3) 0.079(3) -0.002(3) 0.022(3) 0.003(3)
C4 0.078(3) 0.087(4) 0.080(3) -0.004(3) 0.030(3) -0.007(3)
C8 0.050(3) 0.100(4) 0.073(3) 0.003(3) 0.017(2) 0.005(2)
C7 0.043(3) 0.087(5) 0.070(4) 0.000 0.017(3) 0.000
C9 0.061(3) 0.108(5) 0.129(5) 0.038(4) 0.046(3) 0.016(3)
N2 0.117(6) 0.075(4) 0.121(6) 0.000 -0.025(5) 0.000
C10 0.056(4) 0.100(8) 0.170(10) 0.000 0.043(6) 0.000

loop_
_atom_type_symbol
_atom_type_description
_atom_type_scat_dispersion_real
_atom_type_scat_dispersion_imag
_atom_type_scat_source
N N 0.0061 0.0033 'International Tables Vol C Tables 4.2.6.8 and 6.1.1.4'
F F 0.0171 0.0103 'International Tables Vol C Tables 4.2.6.8 and 6.1.1.4'
H H 0.0000 0.0000 'International Tables Vol C Tables 4.2.6.8 and 6.1.1.4'
C C 0.0033 0.0016 'International Tables Vol C Tables 4.2.6.8 and 6.1.1.4'

loop_
_geom_angle_atom_site_label_1
_geom_angle_atom_site_label_2
_geom_angle_atom_site_label_3
_geom_angle
_geom_angle_site_symmetry_1
C1 N1 H1A 120.0 .
C1 N1 H1B 120.0 .
H1A N1 H1B 120.0 .
C6 C1 C2 116.4(4) .
C6 C1 N1 122.5(4) .
C2 C1 N1 121.0(4) .
F1 C2 C3 121.6(5) .
F1 C2 C1 116.5(5) .
C3 C2 C1 121.8(4) .
C4 C5 C6 121.4(5) .
C4 C5 H5 118(4) .
C6 C5 H5 120(4) .
F2 C6 C1 118.3(6) .
F2 C6 C5 120.0(6) .
C1 C6 C5 121.3(5) .
C2 C3 C4 121.4(5) .
C2 C3 H3 118(3) .
C4 C3 H3 120(3) .
C5 C4 C3 117.7(6) .
C5 C4 H4 120(3) .
C3 C4 H4 122(3) .
F3 C8 C7 123.8(6) .
F3 C8 C9 115.1(5) .
C7 C8 C9 121.1(6) .
C8 C7 C8 117.7(7) 2_655
C8 C7 N2 121.1(4) 2_655
C8 C7 N2 121.1(4) .
C10 C9 C8 119.9(7) .
C10 C9 H9 128(4) .
C8 C9 H9 112(4) .
C7 N2 H2A 122(4) .
C9 C10 C9 120.3(10) 2_655
C9 C10 H10 119.9(5) 2_655
C9 C10 H10 119.9(5) .

loop_
_geom_bond_atom_site_label_1
_geom_bond_atom_site_label_2
_geom_bond_distance
_geom_bond_site_symmetry_2
F3 C8 1.204(6) .
N1 C1 1.379(6) .
N1 H1A 0.8600 .
N1 H1B 0.8600 .
C1 C6 1.378(6) .
C1 C2 1.379(6) .
F1 C2 1.311(6) .
F2 C6 1.175(9) .
C2 C3 1.365(7) .
C5 C4 1.359(8) .
C5 C6 1.381(7) .
C5 H5 0.93(6) .
C3 C4 1.365(7) .
C3 H3 1.05(6) .
C4 H4 1.01(6) .
C8 C7 1.347(6) .
C8 C9 1.404(9) .
C7 C8 1.347(6) 2_655
C7 N2 1.402(10) .
C9 C10 1.328(9) .
C9 H9 1.02(6) .
N2 H2A 0.96(5) .
C10 C9 1.328(9) 2_655
C10 H10 1.01(8) .

loop_
_geom_torsion_atom_site_label_1
_geom_torsion_atom_site_label_2
_geom_torsion_atom_site_label_3
_geom_torsion_atom_site_label_4
_geom_torsion
_geom_torsion_site_symmetry_4
C6 C1 C2 F1 179.9(4) .
N1 C1 C2 F1 2.9(6) .
C6 C1 C2 C3 -0.8(6) .
N1 C1 C2 C3 -177.8(4) .
C2 C1 C6 F2 -172.2(6) .
N1 C1 C6 F2 4.8(8) .
C2 C1 C6 C5 0.4(6) .
N1 C1 C6 C5 177.4(4) .
C4 C5 C6 F2 172.6(7) .
C4 C5 C6 C1 0.2(7) .
F1 C2 C3 C4 179.9(4) .
C1 C2 C3 C4 0.7(7) .
C6 C5 C4 C3 -0.4(7) .
C2 C3 C4 C5 -0.1(7) .
F3 C8 C7 C8 -177.9(6) 2_655
C9 C8 C7 C8 0.2(3) 2_655
F3 C8 C7 N2 2.1(6) .
C9 C8 C7 N2 -179.8(3) .
F3 C8 C9 C10 177.9(5) .
